data_4511520
loop_
_publ_author_name
'Trivedi, Darshak R.'
'Dastidar, Parthasarathi'

_publ_section_title
;
 Cation-Induced Supramolecular Isomerism in the Hydrogen-Bonded Network of
 Secondary Ammonium Monocarboxylate Salts:&#x2009; A New Class of Organo
 Gelator and Their Structures
;
_journal_issue 9
_journal_name_full 'Crystal Growth &amp; Design'
_journal_page_first 2114
_journal_paper_doi 10.1021/cg060325c
_journal_volume 6
_journal_year 2006
_chemical_formula_sum 'C24 H25 N O2'
_chemical_formula_weight 359.45
_chemical_name_systematic
; 
 ? 
;
_space_group_IT_number 14
_symmetry_cell_setting monoclinic
_symmetry_space_group_name_Hall '-P 2yn'
_symmetry_space_group_name_H-M 'P 1 21/n 1'
_atom_sites_solution_hydrogens geom
_atom_sites_solution_primary direct
_atom_sites_solution_secondary difmap
_audit_creation_method SHELXL-97
_cell_angle_alpha 90.00
_cell_angle_beta 95.913(2)
_cell_angle_gamma 90.00
_cell_formula_units_Z 4
_cell_length_a 11.4535(17)
_cell_length_b 6.0276(9)
_cell_length_c 28.959(4)
_cell_measurement_temperature 293(2)
_cell_volume 1988.6(5)
_computing_cell_refinement 'BRUKER AXS SMART 3'
_computing_data_collection 'BRUKER AXS SMART 3'
_computing_data_reduction 'BRUKER AXS SMART 3'
_computing_molecular_graphics 'PLATON; 'MERCURY 1.2'
_computing_structure_refinement 'SHELXL-97 (Sheldrick, 1997)'
_computing_structure_solution 'SHELXS-97 (Sheldrick, 1990)'
_diffrn_ambient_temperature 293(2)
_diffrn_detector_area_resol_mean 0.3
_diffrn_measured_fraction_theta_full 0.998
_diffrn_measured_fraction_theta_max 0.998
_diffrn_measurement_device_type 'BRUKER SMART CCD AREA DETECTOR'
_diffrn_measurement_method PHI-OMEGA
_diffrn_radiation_monochromator graphite
_diffrn_radiation_source 'fine-focus sealed tube'
_diffrn_radiation_type MoK\a
_diffrn_radiation_wavelength 0.71073
_diffrn_reflns_av_R_equivalents 0.0282
_diffrn_reflns_av_sigmaI/netI 0.0252
_diffrn_reflns_limit_h_max 12
_diffrn_reflns_limit_h_min -12
_diffrn_reflns_limit_k_max 6
_diffrn_reflns_limit_k_min -6
_diffrn_reflns_limit_l_max 31
_diffrn_reflns_limit_l_min -30
_diffrn_reflns_number 10385
_diffrn_reflns_theta_full 22.50
_diffrn_reflns_theta_max 22.50
_diffrn_reflns_theta_min 1.85
_diffrn_standards_decay_% <10
_exptl_absorpt_coefficient_mu 0.076
_exptl_absorpt_correction_type SADABS
_exptl_crystal_colour COLOURLESS
_exptl_crystal_density_diffrn 1.201
_exptl_crystal_density_method 'not measured'
_exptl_crystal_description 'THIN FIBER'
_exptl_crystal_F_000 768
_exptl_crystal_size_max 0.15
_exptl_crystal_size_mid 0.11
_exptl_crystal_size_min 0.08
_refine_diff_density_max 0.199
_refine_diff_density_min -0.165
_refine_diff_density_rms 0.038
_refine_ls_extinction_method none
_refine_ls_goodness_of_fit_ref 1.214
_refine_ls_hydrogen_treatment mixed
_refine_ls_matrix_type full
_refine_ls_number_parameters 344
_refine_ls_number_reflns 2599
_refine_ls_number_restraints 0
_refine_ls_restrained_S_all 1.214
_refine_ls_R_factor_all 0.0737
_refine_ls_R_factor_gt 0.0639
_refine_ls_shift/su_max 0.227
_refine_ls_shift/su_mean 0.007
_refine_ls_structure_factor_coef Fsqd
_refine_ls_weighting_details 'calc w=1/[\s^2^(Fo^2^)+(0.0403P)^2^+1.7313P] where P=(Fo^2^+2Fc^2^)/3'
_refine_ls_weighting_scheme calc
_refine_ls_wR_factor_gt 0.1337
_refine_ls_wR_factor_ref 0.1385
_reflns_number_gt 2281
_reflns_number_total 2599
_reflns_threshold_expression >2sigma(I)
_cod_data_source_file cg060325csi20060602_072311.cif
_cod_data_source_block dt0971m
_cod_depositor_comments
;
The following automatic conversions were performed:

'_symmetry_cell_setting' value 'MONOCLINIC' changed to 'monoclinic'
according to
/usr/data/users/saulius/automatic-downloads/retrospective/ACS/lib/dictionaries/cif_core.dic
dictionary named 'cif_core.dic' version 2.4.2 from 2011-04-26.

Automatic conversion script
Id: cif_fix_values 2281 2013-09-26 08:29:07Z andrius 
;
_cod_original_sg_symbol_H-M 'P 2(1)/n'
_cod_database_code 4511520

loop_
_symmetry_equiv_pos_as_xyz
'x, y, z'
'-x+1/2, y+1/2, -z+1/2'
'-x, -y, -z'
'x-1/2, -y-1/2, z-1/2'

loop_
_atom_site_label
_atom_site_type_symbol
_atom_site_fract_x
_atom_site_fract_y
_atom_site_fract_z
_atom_site_U_iso_or_equiv
_atom_site_adp_type
_atom_site_occupancy
_atom_site_symmetry_multiplicity
_atom_site_calc_flag
O1 O 0.33343(18) 0.5108(3) 1.00718(7) 0.0432(6) Uani 1 1 d
O2 O 0.40431(19) 0.7859(3) 0.96728(7) 0.0449(6) Uani 1 1 d
N1 N 0.3148(2) 0.0568(4) 0.02662(8) 0.0323(6) Uani 1 1 d
C1 C 0.3736(2) 0.5865(5) 0.97182(10) 0.0344(7) Uani 1 1 d
C2 C 0.3801(3) 0.4339(5) 0.93189(11) 0.0421(8) Uani 1 1 d
C3 C 0.4046(3) 0.4953(6) 0.89067(11) 0.0413(8) Uani 1 1 d
C5 C 0.3541(3) 0.1475(5) 0.84520(12) 0.0444(8) Uani 1 1 d
C4 C 0.4044(3) 0.3581(5) 0.84869(10) 0.0393(8) Uani 1 1 d
C6 C 0.3530(3) 0.0265(6) 0.80475(12) 0.0519(9) Uani 1 1 d
C7 C 0.4013(3) 0.1077(6) 0.76635(11) 0.0497(9) Uani 1 1 d
C8 C 0.4519(3) 0.3159(6) 0.77020(12) 0.0527(9) Uani 1 1 d
C9 C 0.4530(3) 0.4379(6) 0.81031(11) 0.0466(8) Uani 1 1 d
C10 C 0.3984(6) -0.0271(11) 0.72239(18) 0.0806(14) Uani 1 1 d
C11 C 0.3142(4) -0.0020(9) 0.15319(14) 0.0738(12) Uani 1 1 d
C12 C 0.2645(5) 0.0911(15) 0.19008(16) 0.112(2) Uani 1 1 d
C13 C 0.2168(4) 0.2936(14) 0.18637(18) 0.105(2) Uani 1 1 d
C14 C 0.2229(4) 0.4155(9) 0.14724(17) 0.0791(14) Uani 1 1 d
C15 C 0.2745(3) 0.3264(6) 0.11073(13) 0.0532(9) Uani 1 1 d
C16 C 0.3194(2) 0.1127(5) 0.11273(10) 0.0380(8) Uani 1 1 d
C17 C 0.3753(3) 0.0092(6) 0.07337(10) 0.0386(8) Uani 1 1 d
C18 C 0.1880(3) -0.0086(6) 0.02066(11) 0.0397(8) Uani 1 1 d
C19 C 0.1315(2) 0.0472(5) -0.02690(10) 0.0378(7) Uani 1 1 d
C20 C 0.1229(3) -0.1106(6) -0.06158(12) 0.0518(9) Uani 1 1 d
C21 C 0.0702(4) -0.0608(8) -0.10515(14) 0.0679(12) Uani 1 1 d
C22 C 0.0246(4) 0.1456(8) -0.11444(15) 0.0704(12) Uani 1 1 d
C23 C 0.0321(4) 0.3033(7) -0.08014(17) 0.0730(13) Uani 1 1 d
C24 C 0.0850(3) 0.2534(6) -0.03669(13) 0.0533(9) Uani 1 1 d
H1N1 H 0.361(3) -0.042(6) 0.0025(11) 0.065(10) Uiso 1 1 d
H1N2 H 0.322(3) 0.203(6) 0.0189(10) 0.043(9) Uiso 1 1 d
H18A H 0.147(2) 0.072(5) 0.0446(9) 0.040(8) Uiso 1 1 d
H18B H 0.187(3) -0.166(6) 0.0270(10) 0.048(9) Uiso 1 1 d
H17A H 0.373(2) -0.141(5) 0.0770(9) 0.035(8) Uiso 1 1 d
H17B H 0.457(3) 0.060(5) 0.0732(9) 0.044(8) Uiso 1 1 d
H9 H 0.489(3) 0.579(6) 0.8120(10) 0.047(9) Uiso 1 1 d
H5 H 0.317(3) 0.080(5) 0.8707(10) 0.047(9) Uiso 1 1 d
H3 H 0.422(3) 0.647(6) 0.8868(11) 0.066(11) Uiso 1 1 d
H23 H -0.003(3) 0.440(6) -0.0852(11) 0.060(10) Uiso 1 1 d
H8 H 0.489(3) 0.376(5) 0.7444(11) 0.049(9) Uiso 1 1 d
H22 H -0.011(3) 0.181(6) -0.1436(12) 0.063(11) Uiso 1 1 d
H2 H 0.361(3) 0.280(6) 0.9366(11) 0.065(11) Uiso 1 1 d
H6 H 0.318(3) -0.109(6) 0.8034(11) 0.066(11) Uiso 1 1 d
H24 H 0.092(3) 0.362(6) -0.0124(11) 0.053(10) Uiso 1 1 d
H20 H 0.157(3) -0.252(6) -0.0535(11) 0.068(11) Uiso 1 1 d
H13 H 0.180(4) 0.357(8) 0.2106(16) 0.106(16) Uiso 1 1 d
H21 H 0.068(3) -0.168(7) -0.1284(13) 0.079(13) Uiso 1 1 d
H11 H 0.340(3) -0.144(6) 0.1526(11) 0.061(11) Uiso 1 1 d
H12 H 0.260(5) 0.000(9) 0.2151(19) 0.14(2) Uiso 1 1 d
H10A H 0.439(6) -0.144(11) 0.728(2) 0.15(3) Uiso 1 1 d
H10B H 0.447(5) 0.034(10) 0.701(2) 0.15(3) Uiso 1 1 d
H10C H 0.328(7) -0.046(14) 0.707(3) 0.23(4) Uiso 1 1 d
H15 H 0.278(3) 0.412(6) 0.0832(12) 0.071(12) Uiso 1 1 d
H14 H 0.191(5) 0.571(9) 0.1437(17) 0.13(2) Uiso 1 1 d

loop_
_atom_site_aniso_label
_atom_site_aniso_U_11
_atom_site_aniso_U_22
_atom_site_aniso_U_33
_atom_site_aniso_U_23
_atom_site_aniso_U_13
_atom_site_aniso_U_12
O1 0.0581(14) 0.0305(12) 0.0431(12) 0.0003(10) 0.0155(10) 0.0000(10)
O2 0.0573(14) 0.0291(12) 0.0522(13) -0.0059(10) 0.0244(11) -0.0065(10)
N1 0.0364(14) 0.0245(14) 0.0372(14) -0.0014(12) 0.0089(11) -0.0026(11)
C1 0.0333(16) 0.0266(17) 0.0437(18) 0.0006(14) 0.0062(13) 0.0048(13)
C2 0.054(2) 0.0279(18) 0.046(2) -0.0038(15) 0.0114(15) -0.0012(15)
C3 0.0446(19) 0.0306(19) 0.049(2) -0.0034(16) 0.0061(15) 0.0000(15)
C5 0.048(2) 0.0387(19) 0.048(2) 0.0005(16) 0.0099(16) -0.0006(16)
C4 0.0431(18) 0.0341(18) 0.0405(18) -0.0022(14) 0.0035(14) 0.0048(15)
C6 0.059(2) 0.040(2) 0.057(2) -0.0103(18) 0.0045(17) -0.0031(18)
C7 0.052(2) 0.051(2) 0.046(2) -0.0092(17) 0.0033(16) 0.0079(18)
C8 0.062(2) 0.055(2) 0.042(2) -0.0021(18) 0.0126(17) 0.0024(19)
C9 0.058(2) 0.036(2) 0.047(2) -0.0023(17) 0.0096(16) -0.0005(17)
C10 0.106(4) 0.081(4) 0.055(3) -0.032(3) 0.011(3) 0.001(3)
C11 0.079(3) 0.086(3) 0.057(3) 0.022(2) 0.012(2) 0.022(3)
C12 0.099(4) 0.196(7) 0.044(3) 0.030(4) 0.019(3) 0.030(4)
C13 0.062(3) 0.198(7) 0.055(3) -0.047(4) 0.005(2) 0.022(4)
C14 0.072(3) 0.100(4) 0.065(3) -0.041(3) 0.004(2) 0.016(3)
C15 0.059(2) 0.052(2) 0.049(2) -0.0086(19) 0.0087(18) 0.0094(18)
C16 0.0310(16) 0.046(2) 0.0357(17) 0.0022(15) -0.0002(13) -0.0001(15)
C17 0.0374(19) 0.033(2) 0.0460(19) 0.0020(15) 0.0048(14) 0.0025(16)
C18 0.0380(18) 0.035(2) 0.0464(19) -0.0011(16) 0.0081(14) -0.0072(15)
C19 0.0329(17) 0.0341(18) 0.0465(18) 0.0013(15) 0.0041(13) -0.0048(14)
C20 0.052(2) 0.049(2) 0.053(2) -0.0079(19) -0.0023(17) 0.0021(18)
C21 0.066(3) 0.085(3) 0.050(2) -0.012(2) -0.001(2) 0.001(2)
C22 0.061(3) 0.092(4) 0.054(3) 0.021(3) -0.011(2) -0.016(2)
C23 0.068(3) 0.045(2) 0.099(4) 0.022(2) -0.024(2) -0.004(2)
C24 0.051(2) 0.040(2) 0.066(2) -0.0012(19) -0.0090(18) -0.0015(17)

loop_
_atom_type_symbol
_atom_type_description
_atom_type_scat_dispersion_real
_atom_type_scat_dispersion_imag
_atom_type_scat_source
C C 0.0033 0.0016 'International Tables Vol C Tables 4.2.6.8 and 6.1.1.4'
H H 0.0000 0.0000 'International Tables Vol C Tables 4.2.6.8 and 6.1.1.4'
N N 0.0061 0.0033 'International Tables Vol C Tables 4.2.6.8 and 6.1.1.4'
O O 0.0106 0.0060 'International Tables Vol C Tables 4.2.6.8 and 6.1.1.4'

loop_
_geom_angle_atom_site_label_1
_geom_angle_atom_site_label_2
_geom_angle_atom_site_label_3
_geom_angle
C17 N1 C18 114.2(2)
C17 N1 H1N1 105.3(17)
C18 N1 H1N1 108.2(17)
C17 N1 H1N2 111.2(18)
C18 N1 H1N2 109.9(19)
H1N1 N1 H1N2 108(2)
O1 C1 O2 124.2(3)
O1 C1 C2 117.6(3)
O2 C1 C2 118.1(3)
C3 C2 C1 124.6(3)
C3 C2 H2 118(2)
C1 C2 H2 117(2)
C2 C3 C4 127.8(3)
C2 C3 H3 117(2)
C4 C3 H3 115(2)
C6 C5 C4 120.7(3)
C6 C5 H5 117.1(18)
C4 C5 H5 122.1(18)
C9 C4 C5 117.2(3)
C9 C4 C3 120.2(3)
C5 C4 C3 122.5(3)
C5 C6 C7 121.8(3)
C5 C6 H6 118(2)
C7 C6 H6 120(2)
C6 C7 C8 117.2(3)
C6 C7 C10 120.8(4)
C8 C7 C10 122.0(4)
C9 C8 C7 121.4(3)
C9 C8 H8 119.2(19)
C7 C8 H8 119.4(19)
C8 C9 C4 121.7(3)
C8 C9 H9 119.5(18)
C4 C9 H9 118.8(18)
C7 C10 H10A 110(4)
C7 C10 H10B 112(4)
H10A C10 H10B 95(5)
C7 C10 H10C 115(5)
H10A C10 H10C 116(7)
H10B C10 H10C 107(6)
C16 C11 C12 121.0(5)
C16 C11 H11 115(2)
C12 C11 H11 124(2)
C13 C12 C11 120.5(5)
C13 C12 H12 123(4)
C11 C12 H12 116(4)
C12 C13 C14 120.3(5)
C12 C13 H13 122(3)
C14 C13 H13 118(3)
C13 C14 C15 119.6(5)
C13 C14 H14 123(3)
C15 C14 H14 118(3)
C14 C15 C16 121.2(4)
C14 C15 H15 119(2)
C16 C15 H15 119(2)
C11 C16 C15 117.2(3)
C11 C16 C17 120.1(3)
C15 C16 C17 122.7(3)
N1 C17 C16 114.7(2)
N1 C17 H17A 106.2(17)
C16 C17 H17A 107.7(17)
N1 C17 H17B 106.7(16)
C16 C17 H17B 110.8(16)
H17A C17 H17B 111(2)
N1 C18 C19 111.6(2)
N1 C18 H18A 107.9(16)
C19 C18 H18A 109.9(16)
N1 C18 H18B 105.5(18)
C19 C18 H18B 112.4(17)
H18A C18 H18B 109(2)
C24 C19 C20 118.5(3)
C24 C19 C18 121.0(3)
C20 C19 C18 120.4(3)
C21 C20 C19 120.6(4)
C21 C20 H20 123(2)
C19 C20 H20 116(2)
C22 C21 C20 120.2(4)
C22 C21 H21 121(2)
C20 C21 H21 119(2)
C21 C22 C23 119.6(4)
C21 C22 H22 121(2)
C23 C22 H22 120(2)
C22 C23 C24 120.1(4)
C22 C23 H23 121(2)
C24 C23 H23 119(2)
C19 C24 C23 120.9(4)
C19 C24 H24 117.6(19)
C23 C24 H24 121.4(19)

loop_
_geom_bond_atom_site_label_1
_geom_bond_atom_site_label_2
_geom_bond_distance
O1 C1 1.252(3)
O2 C1 1.263(3)
N1 C17 1.484(4)
N1 C18 1.498(4)
N1 H1N1 1.10(3)
N1 H1N2 0.92(3)
C1 C2 1.485(4)
C2 C3 1.308(4)
C2 H2 0.97(4)
C3 C4 1.470(4)
C3 H3 0.95(4)
C5 C6 1.379(5)
C5 C4 1.394(5)
C5 H5 0.98(3)
C4 C9 1.380(4)
C6 C7 1.381(5)
C6 H6 0.91(4)
C7 C8 1.382(5)
C7 C10 1.508(5)
C8 C9 1.374(4)
C8 H8 0.96(3)
C9 H9 0.94(3)
C10 H10A 0.85(6)
C10 H10B 0.94(6)
C10 H10C 0.89(8)
C11 C16 1.367(5)
C11 C12 1.380(7)
C11 H11 0.91(4)
C12 C13 1.337(8)
C12 H12 0.91(5)
C13 C14 1.358(8)
C13 H13 0.94(5)
C14 C15 1.373(5)
C14 H14 1.01(5)
C15 C16 1.386(5)
C15 H15 0.95(4)
C16 C17 1.499(4)
C17 H17A 0.91(3)
C17 H17B 0.99(3)
C18 C19 1.498(4)
C18 H18A 1.00(3)
C18 H18B 0.97(3)
C19 C24 1.371(4)
C19 C20 1.379(4)
C20 C21 1.374(5)
C20 H20 0.96(4)
C21 C22 1.366(6)
C21 H21 0.93(4)
C22 C23 1.371(6)
C22 H22 0.92(3)
C23 C24 1.372(5)
C23 H23 0.92(4)
C24 H24 0.96(3)

loop_
_geom_hbond_atom_site_label_D
_geom_hbond_atom_site_label_H
_geom_hbond_atom_site_label_A
_geom_hbond_distance_DH
_geom_hbond_distance_HA
_geom_hbond_distance_DA
_geom_hbond_angle_DHA
_geom_hbond_site_symmetry_A
N1 H1N1 O2 1.10(3) 1.57(4) 2.652(3) 168(3) 1_544
N1 H1N2 O1 0.92(3) 1.89(3) 2.806(3) 176(3) 1_554
